data_1556482
loop_
_publ_author_name
'Koch, A.'
'Krieck, S.'
'Gorls, H.'
'Westerhausen, M.'

_publ_section_title
;
 Reduction of Bromo- and Iodo-2,6-bis(diphenylphosphanylmethyl)benzene
 with Magnesium and Calcium
;
_journal_name_full Inorganics
_journal_page_first 39
_journal_paper_doi 10.3390/inorganics4040039
_journal_volume 4
_journal_year 2016
_chemical_formula_moiety 'C12 H28 Br2 Ca O5'
_chemical_formula_sum 'C12 H28 Br2 Ca O5'
_chemical_formula_weight 452.24
_space_group_IT_number 60
_space_group_name_Hall '-P 2n 2ab'
_space_group_name_H-M_alt 'P b c n'
_symmetry_cell_setting orthorhombic
_symmetry_space_group_name_Hall '-P 2n 2ab'
_symmetry_space_group_name_H-M 'P b c n'
_atom_sites_solution_hydrogens geom
_atom_sites_solution_primary direct
_atom_sites_solution_secondary difmap
_cell_angle_alpha 90
_cell_angle_beta 90
_cell_angle_gamma 90
_cell_formula_units_Z 4
_cell_length_a 11.4609(3)
_cell_length_b 11.5457(3)
_cell_length_c 14.2003(3)
_cell_measurement_reflns_used 8358
_cell_measurement_temperature 133(2)
_cell_measurement_theta_max 27.49
_cell_measurement_theta_min 3.53
_cell_volume 1879.04(8)
_computing_cell_refinement DENZO
_computing_data_collection COLLECT
_computing_data_reduction DENZO
_computing_molecular_graphics SHELXTL/PC
_computing_publication_material SHELXL-97
_computing_structure_refinement 'SHELXL-97 (Sheldrick, 2008)'
_computing_structure_solution 'SHELXS-97 (Sheldrick, 2008)'
_diffrn_ambient_temperature 133(2)
_diffrn_measured_fraction_theta_full 0.992
_diffrn_measured_fraction_theta_max 0.992
_diffrn_measurement_device_type KappaCCD
_diffrn_measurement_method 'phi- + omega-scan'
_diffrn_radiation_monochromator graphite
_diffrn_radiation_source 'fine-focus sealed tube'
_diffrn_radiation_type MoK\a
_diffrn_radiation_wavelength 0.71073
_diffrn_reflns_av_R_equivalents 0.0234
_diffrn_reflns_av_sigmaI/netI 0.0199
_diffrn_reflns_limit_h_max 14
_diffrn_reflns_limit_h_min -14
_diffrn_reflns_limit_k_max 10
_diffrn_reflns_limit_k_min -14
_diffrn_reflns_limit_l_max 18
_diffrn_reflns_limit_l_min -12
_diffrn_reflns_number 8358
_diffrn_reflns_theta_full 27.49
_diffrn_reflns_theta_max 27.49
_diffrn_reflns_theta_min 3.53
_exptl_absorpt_coefficient_mu 4.600
_exptl_absorpt_correction_T_max 0.7456
_exptl_absorpt_correction_T_min 0.5713
_exptl_absorpt_correction_type multi-scan
_exptl_absorpt_process_details 'SADABS, Bruker-AXS, 2002'
_exptl_crystal_colour colourless
_exptl_crystal_density_diffrn 1.599
_exptl_crystal_density_method 'not measured'
_exptl_crystal_description prism
_exptl_crystal_F_000 920
_exptl_crystal_size_max 0.048
_exptl_crystal_size_mid 0.042
_exptl_crystal_size_min 0.036
_refine_diff_density_max 0.319
_refine_diff_density_min -0.281
_refine_diff_density_rms 0.052
_refine_ls_extinction_method none
_refine_ls_goodness_of_fit_ref 1.099
_refine_ls_hydrogen_treatment constr
_refine_ls_matrix_type full
_refine_ls_number_parameters 94
_refine_ls_number_reflns 2138
_refine_ls_number_restraints 0
_refine_ls_restrained_S_all 1.099
_refine_ls_R_factor_all 0.0216
_refine_ls_R_factor_gt 0.0185
_refine_ls_shift/su_max 0.001
_refine_ls_shift/su_mean 0.000
_refine_ls_structure_factor_coef Fsqd
_refine_ls_weighting_details 'calc w=1/[\s^2^(Fo^2^)+(0.0142P)^2^+1.1073P] where P=(Fo^2^+2Fc^2^)/3'
_refine_ls_weighting_scheme calc
_refine_ls_wR_factor_gt 0.0435
_refine_ls_wR_factor_ref 0.0452
_reflns_number_gt 1974
_reflns_number_total 2138
_reflns_threshold_expression >2sigma(I)
_cod_data_source_file inorganics-2016-4-39.cif
_cod_data_source_block FO5454
_cod_database_code 1556482

loop_
_symmetry_equiv_pos_as_xyz
'x, y, z'
'-x+1/2, -y+1/2, z+1/2'
'-x, y, -z+1/2'
'x+1/2, -y+1/2, -z'
'-x, -y, -z'
'x-1/2, y-1/2, -z-1/2'
'x, -y, z-1/2'
'-x-1/2, y-1/2, z'

loop_
_atom_site_label
_atom_site_type_symbol
_atom_site_fract_x
_atom_site_fract_y
_atom_site_fract_z
_atom_site_U_iso_or_equiv
_atom_site_adp_type
_atom_site_occupancy
_atom_site_symmetry_multiplicity
_atom_site_calc_flag
_atom_site_refinement_flags
_atom_site_disorder_assembly
_atom_site_disorder_group
Br1 Br -0.207052(13) 0.370425(13) 0.364907(11) 0.02148(6) Uani 1 1 d . . .
Ca1 Ca 0.0000 0.35095(3) 0.2500 0.01484(9) Uani 1 2 d S . .
O1 O 0.02759(10) 0.18059(9) 0.35523(7) 0.0204(2) Uani 1 1 d . . .
O2 O 0.13268(10) 0.39254(9) 0.37951(7) 0.0212(2) Uani 1 1 d . . .
O3 O 0.0000 0.55708(12) 0.2500 0.0202(3) Uani 1 2 d S . .
C1 C -0.06056(16) 0.09256(14) 0.36228(12) 0.0265(4) Uani 1 1 d . . .
H1A H -0.0271 0.0230 0.3911 0.040 Uiso 1 1 calc R . .
H1B H -0.0897 0.0737 0.2992 0.040 Uiso 1 1 calc R . .
H1C H -0.1251 0.1209 0.4013 0.040 Uiso 1 1 calc R . .
C2 C 0.06298(14) 0.21733(14) 0.44753(11) 0.0230(3) Uani 1 1 d . . .
H2A H 0.0847 0.1492 0.4861 0.028 Uiso 1 1 calc R . .
H2B H -0.0022 0.2579 0.4792 0.028 Uiso 1 1 calc R . .
C3 C 0.16553(14) 0.29722(14) 0.43812(11) 0.0239(3) Uani 1 1 d . . .
H3A H 0.1895 0.3257 0.5010 0.029 Uiso 1 1 calc R . .
H3B H 0.2322 0.2554 0.4097 0.029 Uiso 1 1 calc R . .
C4 C 0.22320(16) 0.47859(15) 0.37706(12) 0.0276(4) Uani 1 1 d . . .
H4A H 0.2325 0.5126 0.4398 0.041 Uiso 1 1 calc R . .
H4B H 0.2021 0.5394 0.3320 0.041 Uiso 1 1 calc R . .
H4C H 0.2967 0.4424 0.3576 0.041 Uiso 1 1 calc R . .
C5 C -0.03865(16) 0.62993(13) 0.32764(12) 0.0253(4) Uani 1 1 d . . .
H5A H -0.0044 0.6032 0.3879 0.030 Uiso 1 1 calc R . .
H5B H -0.1248 0.6286 0.3331 0.030 Uiso 1 1 calc R . .
C6 C 0.00395(15) 0.75039(13) 0.30355(12) 0.0263(4) Uani 1 1 d . . .
H6A H 0.0852 0.7626 0.3251 0.032 Uiso 1 1 calc R . .
H6B H -0.0469 0.8106 0.3315 0.032 Uiso 1 1 calc R . .

loop_
_atom_site_aniso_label
_atom_site_aniso_U_11
_atom_site_aniso_U_22
_atom_site_aniso_U_33
_atom_site_aniso_U_23
_atom_site_aniso_U_13
_atom_site_aniso_U_12
Br1 0.01790(9) 0.02294(9) 0.02360(10) 0.00509(6) 0.00688(5) 0.00149(6)
Ca1 0.0176(2) 0.01421(18) 0.01272(18) 0.000 -0.00026(15) 0.000
O1 0.0249(6) 0.0192(5) 0.0173(5) 0.0025(4) 0.0024(4) -0.0020(4)
O2 0.0228(6) 0.0202(5) 0.0205(5) 0.0013(4) -0.0056(4) -0.0025(4)
O3 0.0276(8) 0.0140(7) 0.0190(7) 0.000 0.0055(6) 0.000
C1 0.0338(9) 0.0190(8) 0.0266(8) 0.0038(6) 0.0035(7) -0.0047(7)
C2 0.0257(8) 0.0281(8) 0.0152(7) 0.0047(6) -0.0012(6) 0.0021(7)
C3 0.0228(8) 0.0294(8) 0.0195(7) 0.0039(6) -0.0038(6) 0.0037(7)
C4 0.0279(9) 0.0239(8) 0.0310(9) -0.0027(7) -0.0067(7) -0.0060(7)
C5 0.0344(9) 0.0194(8) 0.0222(8) -0.0043(6) 0.0061(7) 0.0034(7)
C6 0.0273(9) 0.0176(7) 0.0340(9) -0.0051(6) -0.0034(7) 0.0005(7)

loop_
_atom_type_symbol
_atom_type_description
_atom_type_scat_dispersion_real
_atom_type_scat_dispersion_imag
_atom_type_scat_source
C C 0.0033 0.0016 'International Tables Vol C Tables 4.2.6.8 and 6.1.1.4'
H H 0.0000 0.0000 'International Tables Vol C Tables 4.2.6.8 and 6.1.1.4'
O O 0.0106 0.0060 'International Tables Vol C Tables 4.2.6.8 and 6.1.1.4'
Ca Ca 0.2262 0.3064 'International Tables Vol C Tables 4.2.6.8 and 6.1.1.4'
Br Br -0.2901 2.4595 'International Tables Vol C Tables 4.2.6.8 and 6.1.1.4'

loop_
_geom_angle_atom_site_label_1
_geom_angle_atom_site_label_2
_geom_angle_atom_site_label_3
_geom_angle
_geom_angle_site_symmetry_1
_geom_angle_site_symmetry_3
O3 Ca1 O2 78.62(3) . 3
O3 Ca1 O2 78.62(3) . .
O2 Ca1 O2 157.25(5) 3 .
O3 Ca1 O1 142.17(3) . .
O2 Ca1 O1 133.51(4) 3 .
O2 Ca1 O1 67.86(4) . .
O3 Ca1 O1 142.17(3) . 3
O2 Ca1 O1 67.86(4) 3 3
O2 Ca1 O1 133.51(4) . 3
O1 Ca1 O1 75.66(5) . 3
O3 Ca1 Br1 85.536(8) . 3
O2 Ca1 Br1 94.07(3) 3 3
O2 Ca1 Br1 84.16(3) . 3
O1 Ca1 Br1 107.23(3) . 3
O1 Ca1 Br1 80.03(3) 3 3
O3 Ca1 Br1 85.535(8) . .
O2 Ca1 Br1 84.16(3) 3 .
O2 Ca1 Br1 94.07(3) . .
O1 Ca1 Br1 80.03(3) . .
O1 Ca1 Br1 107.22(3) 3 .
Br1 Ca1 Br1 171.071(17) 3 .
C2 O1 C1 110.12(11) . .
C2 O1 Ca1 110.50(9) . .
C1 O1 Ca1 120.75(9) . .
C3 O2 C4 110.86(12) . .
C3 O2 Ca1 116.89(9) . .
C4 O2 Ca1 124.69(9) . .
C5 O3 C5 109.41(15) 3 .
C5 O3 Ca1 125.30(8) 3 .
C5 O3 Ca1 125.30(8) . .
O1 C1 H1A 109.5 . .
O1 C1 H1B 109.5 . .
H1A C1 H1B 109.5 . .
O1 C1 H1C 109.5 . .
H1A C1 H1C 109.5 . .
H1B C1 H1C 109.5 . .
O1 C2 C3 108.76(12) . .
O1 C2 H2A 109.9 . .
C3 C2 H2A 109.9 . .
O1 C2 H2B 109.9 . .
C3 C2 H2B 109.9 . .
H2A C2 H2B 108.3 . .
O2 C3 C2 108.59(13) . .
O2 C3 H3A 110.0 . .
C2 C3 H3A 110.0 . .
O2 C3 H3B 110.0 . .
C2 C3 H3B 110.0 . .
H3A C3 H3B 108.4 . .
O2 C4 H4A 109.5 . .
O2 C4 H4B 109.5 . .
H4A C4 H4B 109.5 . .
O2 C4 H4C 109.5 . .
H4A C4 H4C 109.5 . .
H4B C4 H4C 109.5 . .
O3 C5 C6 105.17(13) . .
O3 C5 H5A 110.7 . .
C6 C5 H5A 110.7 . .
O3 C5 H5B 110.7 . .
C6 C5 H5B 110.7 . .
H5A C5 H5B 108.8 . .
C5 C6 C6 101.92(10) . 3
C5 C6 H6A 111.4 . .
C6 C6 H6A 111.4 3 .
C5 C6 H6B 111.4 . .
C6 C6 H6B 111.4 3 .
H6A C6 H6B 109.2 . .

loop_
_geom_bond_atom_site_label_1
_geom_bond_atom_site_label_2
_geom_bond_distance
_geom_bond_site_symmetry_2
Br1 Ca1 2.88863(16) .
Ca1 O3 2.3799(14) .
Ca1 O2 2.4342(10) 3
Ca1 O2 2.4342(10) .
Ca1 O1 2.4903(11) .
Ca1 O1 2.4903(11) 3
Ca1 Br1 2.88863(16) 3
O1 C2 1.4362(18) .
O1 C1 1.4366(19) .
O2 C3 1.4302(18) .
O2 C4 1.4368(19) .
O3 C5 1.4557(17) 3
O3 C5 1.4558(17) .
C1 H1A 0.9800 .
C1 H1B 0.9800 .
C1 H1C 0.9800 .
C2 C3 1.500(2) .
C2 H2A 0.9900 .
C2 H2B 0.9900 .
C3 H3A 0.9900 .
C3 H3B 0.9900 .
C4 H4A 0.9800 .
C4 H4B 0.9800 .
C4 H4C 0.9800 .
C5 C6 1.513(2) .
C5 H5A 0.9900 .
C5 H5B 0.9900 .
C6 C6 1.524(3) 3
C6 H6A 0.9900 .
C6 H6B 0.9900 .
